data_8000474
loop_
_publ_author_name
'Wang, Dan'
'Xie, Yufeng'
'Wu, Xinghui'
'Lei, Yunxiang'
'Zhou, Yunbing'
'Cai, Zhengxu'
'Liu, Miaochang'
'Wu, Huayue'
'Huang, Xiaobo'
'Dong, Yuping'

_publ_section_title
;
 Excitation-Dependent Triplet-Singlet Intensity from Organic Host-Guest
 Materials: Tunable Color, White-Light Emission, and Room-Temperature
 Phosphorescence.
;
_journal_issue 7
_journal_name_full 'The journal of physical chemistry letters'
_journal_page_first 1814
_journal_page_last 1821
_journal_paper_doi 10.1021/acs.jpclett.1c00188
_journal_volume 12
_journal_year 2021
_chemical_formula_sum 'C24 H25 N3 O'
_chemical_formula_weight 371.47
_space_group_crystal_system monoclinic
_space_group_IT_number 14
_space_group_name_Hall '-P 2yn'
_space_group_name_H-M_alt 'P 1 21/n 1'
_atom_sites_solution_hydrogens geom
_audit_creation_method SHELXL-2013
_cell_angle_alpha 90
_cell_angle_beta 96.0840(10)
_cell_angle_gamma 90
_cell_formula_units_Z 4
_cell_length_a 6.9687(2)
_cell_length_b 29.4628(9)
_cell_length_c 9.8722(4)
_cell_measurement_reflns_used 4139
_cell_measurement_temperature 293(2)
_cell_measurement_theta_max 54.859
_cell_measurement_theta_min 4.374
_cell_volume 2015.52(12)
_computing_cell_refinement 'Bruker SAINT'
_computing_data_collection 'Bruker APEX2'
_computing_data_reduction 'Bruker SAINT'
_computing_molecular_graphics 'Bruker SHELXTL'
_computing_publication_material 'Bruker SHELXTL'
_computing_structure_refinement 'SHELXL-2013 (Sheldrick, 2013)'
_computing_structure_solution 'SHELXS-97 (Sheldrick 2008)'
_diffrn_ambient_temperature 293(2)
_diffrn_measured_fraction_theta_full 0.990
_diffrn_measured_fraction_theta_max 0.990
_diffrn_measurement_device_type 'Bruker APEX-II CCD'
_diffrn_measurement_method '\f and \w scans'
_diffrn_radiation_type MoK\a
_diffrn_radiation_wavelength 0.71073
_diffrn_reflns_av_R_equivalents 0.0286
_diffrn_reflns_av_unetI/netI 0.0384
_diffrn_reflns_Laue_measured_fraction_full 0.990
_diffrn_reflns_Laue_measured_fraction_max 0.990
_diffrn_reflns_limit_h_max 8
_diffrn_reflns_limit_h_min -8
_diffrn_reflns_limit_k_max 31
_diffrn_reflns_limit_k_min -36
_diffrn_reflns_limit_l_max 12
_diffrn_reflns_limit_l_min -9
_diffrn_reflns_number 10047
_diffrn_reflns_point_group_measured_fraction_full 0.990
_diffrn_reflns_point_group_measured_fraction_max 0.990
_diffrn_reflns_theta_full 25.242
_diffrn_reflns_theta_max 25.998
_diffrn_reflns_theta_min 2.493
_exptl_absorpt_coefficient_mu 0.076
_exptl_absorpt_correction_T_max 0.7456
_exptl_absorpt_correction_T_min 0.6659
_exptl_absorpt_correction_type multi-scan
_exptl_absorpt_process_details sadabs
_exptl_crystal_colour colorless
_exptl_crystal_density_diffrn 1.224
_exptl_crystal_description prismatic
_exptl_crystal_F_000 792
_exptl_crystal_size_max 0.200
_exptl_crystal_size_mid 0.140
_exptl_crystal_size_min 0.120
_refine_diff_density_max 0.177
_refine_diff_density_min -0.151
_refine_diff_density_rms 0.031
_refine_ls_extinction_coef 0.031(6)
_refine_ls_extinction_expression Fc^*^=kFc[1+0.001xFc^2^\l^3^/sin(2\q)]^-1/4^
_refine_ls_extinction_method SHELXL
_refine_ls_goodness_of_fit_ref 1.041
_refine_ls_hydrogen_treatment constr
_refine_ls_matrix_type full
_refine_ls_number_parameters 257
_refine_ls_number_reflns 3933
_refine_ls_number_restraints 0
_refine_ls_restrained_S_all 1.041
_refine_ls_R_factor_all 0.0653
_refine_ls_R_factor_gt 0.0464
_refine_ls_shift/su_max 0.008
_refine_ls_shift/su_mean 0.000
_refine_ls_structure_factor_coef Fsqd
_refine_ls_weighting_details 'w=1/[\s^2^(Fo^2^)+(0.0574P)^2^+0.4197P] where P=(Fo^2^+2Fc^2^)/3'
_refine_ls_weighting_scheme calc
_refine_ls_wR_factor_gt 0.1146
_refine_ls_wR_factor_ref 0.1316
_reflns_Friedel_coverage 0.000
_reflns_number_gt 2997
_reflns_number_total 3933
_reflns_threshold_expression 'I > 2\s(I)'
_cod_data_source_file jz1c00188_si_002.cif
_cod_data_source_block mo_dd19209_0m
_cod_depositor_comments 'Adding full bibliography for 8000474--8000477.cif.'
_cod_original_sg_symbol_H-M 'P 21/n'
_cod_database_code 8000474
_shelx_space_group_comment
; 
The symmetry employed for this shelxl refinement is uniquely defined 
by the following loop, which should always be used as a source of 
symmetry information in preference to the above space-group names. 
They are only intended as comments. 
;
_shelx_estimated_absorpt_t_min 0.985
_shelx_estimated_absorpt_t_max 0.991
_shelxl_version_number 2013-4

loop_
_space_group_symop_operation_xyz
'x, y, z'
'-x+1/2, y+1/2, -z+1/2'
'-x, -y, -z'
'x-1/2, -y-1/2, z-1/2'

loop_
_atom_site_label
_atom_site_type_symbol
_atom_site_fract_x
_atom_site_fract_y
_atom_site_fract_z
_atom_site_U_iso_or_equiv
_atom_site_adp_type
_atom_site_occupancy
_atom_site_site_symmetry_order
_atom_site_calc_flag
_atom_site_refinement_flags_posn
_atom_site_refinement_flags_adp
_atom_site_refinement_flags_occupancy
_atom_site_disorder_assembly
_atom_site_disorder_group
O1 O 0.56975(17) 0.67657(4) 0.21894(12) 0.0502(3) Uani 1 1 d . . . . .
N1 N 0.2740(2) 0.65415(4) 0.57476(14) 0.0452(4) Uani 1 1 d . . . . .
N2 N 0.9570(2) 0.63266(7) 0.07972(18) 0.0731(5) Uani 1 1 d . . . . .
N3 N 0.31816(19) 0.70737(4) 0.41013(14) 0.0456(4) Uani 1 1 d . . . . .
C1 C 0.3287(2) 0.61705(5) 0.65181(17) 0.0440(4) Uani 1 1 d . . . . .
C2 C 0.4953(2) 0.59348(5) 0.63875(16) 0.0402(4) Uani 1 1 d . . . . .
C3 C 0.6039(2) 0.60529(5) 0.52933(16) 0.0396(4) Uani 1 1 d . . . . .
C4 C 0.7703(2) 0.58020(5) 0.50460(17) 0.0457(4) Uani 1 1 d . . . . .
H4 H 0.8140 0.5575 0.5658 0.055 Uiso 1 1 calc R U . . .
C5 C 0.8688(2) 0.58798(5) 0.39478(18) 0.0466(4) Uani 1 1 d . . . . .
C6 C 0.7945(2) 0.62145(5) 0.30031(17) 0.0445(4) Uani 1 1 d . . . . .
C7 C 0.6329(2) 0.64681(5) 0.31993(16) 0.0414(4) Uani 1 1 d . . . . .
C8 C 0.5393(2) 0.64152(5) 0.44023(16) 0.0390(4) Uani 1 1 d . . . . .
C9 C 0.3766(2) 0.66768(5) 0.47745(16) 0.0406(4) Uani 1 1 d . . . . .
C10 C 0.1960(3) 0.60538(6) 0.7570(2) 0.0613(5) Uani 1 1 d . . . . .
H10A H 0.2349 0.6217 0.8396 0.092 Uiso 1 1 calc R U . . .
H10B H 0.2021 0.5734 0.7749 0.092 Uiso 1 1 calc R U . . .
H10C H 0.0662 0.6136 0.7239 0.092 Uiso 1 1 calc R U . . .
C11 C 1.0446(3) 0.56085(7) 0.3704(2) 0.0671(6) Uani 1 1 d . . . . .
H11A H 1.0168 0.5426 0.2903 0.101 Uiso 1 1 calc R U . . .
H11B H 1.0800 0.5416 0.4474 0.101 Uiso 1 1 calc R U . . .
H11C H 1.1493 0.5811 0.3580 0.101 Uiso 1 1 calc R U . . .
C12 C 0.8831(2) 0.62836(6) 0.17682(19) 0.0517(4) Uani 1 1 d . . . . .
C13 C 0.4147(3) 0.65995(8) 0.1268(2) 0.0748(6) Uani 1 1 d . . . . .
H13A H 0.3725 0.6833 0.0627 0.112 Uiso 1 1 calc R U . . .
H13B H 0.3096 0.6512 0.1767 0.112 Uiso 1 1 calc R U . . .
H13C H 0.4574 0.6341 0.0790 0.112 Uiso 1 1 calc R U . . .
C14 C 0.4601(3) 0.74384(6) 0.40303(19) 0.0554(5) Uani 1 1 d . . . . .
H14A H 0.5846 0.7309 0.3896 0.067 Uiso 1 1 calc R U . . .
H14B H 0.4738 0.7606 0.4882 0.067 Uiso 1 1 calc R U . . .
C15 C 0.3967(3) 0.77573(6) 0.2869(2) 0.0698(6) Uani 1 1 d . . . . .
H15A H 0.3935 0.7595 0.2012 0.084 Uiso 1 1 calc R U . . .
H15B H 0.4891 0.8003 0.2856 0.084 Uiso 1 1 calc R U . . .
C16 C 0.1987(4) 0.79505(6) 0.3019(2) 0.0747(6) Uani 1 1 d . . . . .
H16A H 0.1546 0.8127 0.2217 0.090 Uiso 1 1 calc R U . . .
H16B H 0.2059 0.8150 0.3804 0.090 Uiso 1 1 calc R U . . .
C17 C 0.0571(3) 0.75724(7) 0.3194(2) 0.0675(6) Uani 1 1 d . . . . .
H17A H 0.0358 0.7400 0.2354 0.081 Uiso 1 1 calc R U . . .
H17B H -0.0655 0.7702 0.3378 0.081 Uiso 1 1 calc R U . . .
C18 C 0.1292(3) 0.72558(6) 0.4349(2) 0.0569(5) Uani 1 1 d . . . . .
H18A H 0.1401 0.7420 0.5206 0.068 Uiso 1 1 calc R U . . .
H18B H 0.0383 0.7009 0.4406 0.068 Uiso 1 1 calc R U . . .
C19 C 0.5606(2) 0.55529(5) 0.73195(16) 0.0418(4) Uani 1 1 d . . . . .
C20 C 0.6941(3) 0.56243(6) 0.84373(18) 0.0520(4) Uani 1 1 d . . . . .
H20 H 0.7424 0.5914 0.8624 0.062 Uiso 1 1 calc R U . . .
C21 C 0.7564(3) 0.52650(7) 0.9283(2) 0.0624(5) Uani 1 1 d . . . . .
H21 H 0.8460 0.5316 1.0035 0.075 Uiso 1 1 calc R U . . .
C22 C 0.6866(3) 0.48365(6) 0.9015(2) 0.0616(5) Uani 1 1 d . . . . .
H22 H 0.7289 0.4596 0.9582 0.074 Uiso 1 1 calc R U . . .
C23 C 0.5546(3) 0.47621(6) 0.7911(2) 0.0618(5) Uani 1 1 d . . . . .
H23 H 0.5066 0.4471 0.7731 0.074 Uiso 1 1 calc R U . . .
C24 C 0.4924(3) 0.51164(5) 0.7065(2) 0.0539(5) Uani 1 1 d . . . . .
H24 H 0.4034 0.5062 0.6312 0.065 Uiso 1 1 calc R U . . .

loop_
_atom_site_aniso_label
_atom_site_aniso_U_11
_atom_site_aniso_U_22
_atom_site_aniso_U_33
_atom_site_aniso_U_23
_atom_site_aniso_U_13
_atom_site_aniso_U_12
O1 0.0546(7) 0.0501(7) 0.0462(7) 0.0098(5) 0.0058(6) -0.0015(5)
N1 0.0493(8) 0.0414(7) 0.0457(8) 0.0056(6) 0.0095(6) 0.0045(6)
N2 0.0604(10) 0.1049(14) 0.0562(10) -0.0036(10) 0.0166(9) -0.0085(10)
N3 0.0492(8) 0.0379(7) 0.0507(8) 0.0081(6) 0.0093(6) 0.0046(6)
C1 0.0501(9) 0.0396(8) 0.0428(9) 0.0026(7) 0.0070(7) 0.0000(7)
C2 0.0466(9) 0.0346(8) 0.0389(9) 0.0004(6) 0.0018(7) -0.0024(7)
C3 0.0419(8) 0.0361(8) 0.0400(9) -0.0028(7) 0.0006(7) -0.0025(7)
C4 0.0471(9) 0.0422(8) 0.0468(10) -0.0007(7) -0.0002(8) 0.0047(7)
C5 0.0421(9) 0.0471(9) 0.0502(10) -0.0068(8) 0.0036(8) 0.0020(7)
C6 0.0423(9) 0.0471(9) 0.0444(9) -0.0072(7) 0.0067(7) -0.0066(7)
C7 0.0425(8) 0.0386(8) 0.0427(9) 0.0000(7) 0.0029(7) -0.0055(7)
C8 0.0398(8) 0.0356(7) 0.0412(9) 0.0001(6) 0.0030(7) -0.0031(6)
C9 0.0442(8) 0.0366(8) 0.0409(9) 0.0009(7) 0.0033(7) -0.0008(7)
C10 0.0646(12) 0.0629(11) 0.0595(12) 0.0159(9) 0.0212(10) 0.0087(10)
C11 0.0590(11) 0.0750(13) 0.0687(13) -0.0036(11) 0.0134(10) 0.0172(10)
C12 0.0440(9) 0.0606(11) 0.0506(11) -0.0066(8) 0.0055(8) -0.0053(8)
C13 0.0801(14) 0.0798(14) 0.0591(13) 0.0100(11) -0.0180(11) -0.0087(12)
C14 0.0655(11) 0.0406(9) 0.0601(12) 0.0027(8) 0.0058(9) -0.0046(8)
C15 0.0907(15) 0.0460(10) 0.0739(14) 0.0177(10) 0.0141(12) -0.0037(10)
C16 0.1054(18) 0.0498(11) 0.0675(14) 0.0167(10) 0.0024(13) 0.0187(11)
C17 0.0743(13) 0.0621(12) 0.0646(13) 0.0096(10) 0.0002(11) 0.0204(10)
C18 0.0582(11) 0.0527(10) 0.0611(12) 0.0113(9) 0.0116(9) 0.0148(9)
C19 0.0456(9) 0.0382(8) 0.0417(9) 0.0022(7) 0.0055(7) 0.0012(7)
C20 0.0582(10) 0.0468(9) 0.0495(10) 0.0002(8) -0.0008(8) -0.0010(8)
C21 0.0636(12) 0.0731(13) 0.0481(11) 0.0078(9) -0.0053(9) 0.0115(10)
C22 0.0688(12) 0.0546(11) 0.0628(13) 0.0205(9) 0.0136(10) 0.0164(10)
C23 0.0686(12) 0.0392(9) 0.0780(14) 0.0098(9) 0.0098(11) -0.0010(9)
C24 0.0590(11) 0.0429(9) 0.0579(11) 0.0009(8) -0.0028(9) -0.0037(8)

loop_
_atom_type_symbol
_atom_type_description
_atom_type_scat_dispersion_real
_atom_type_scat_dispersion_imag
_atom_type_scat_source
C C 0.0033 0.0016 'International Tables Vol C Tables 4.2.6.8 and 6.1.1.4'
H H 0.0000 0.0000 'International Tables Vol C Tables 4.2.6.8 and 6.1.1.4'
N N 0.0061 0.0033 'International Tables Vol C Tables 4.2.6.8 and 6.1.1.4'
O O 0.0106 0.0060 'International Tables Vol C Tables 4.2.6.8 and 6.1.1.4'

loop_
_geom_angle_atom_site_label_1
_geom_angle_atom_site_label_2
_geom_angle_atom_site_label_3
_geom_angle
_geom_angle_site_symmetry_1
_geom_angle_site_symmetry_3
_geom_angle_publ_flag
C7 O1 C13 114.18(13) . . ?
C9 N1 C1 120.53(14) . . ?
C9 N3 C18 116.91(13) . . ?
C9 N3 C14 118.41(13) . . ?
C18 N3 C14 111.23(13) . . ?
N1 C1 C2 122.91(15) . . ?
N1 C1 C10 114.42(14) . . ?
C2 C1 C10 122.61(15) . . ?
C1 C2 C3 118.06(14) . . ?
C1 C2 C19 121.97(14) . . ?
C3 C2 C19 119.93(14) . . ?
C4 C3 C8 119.66(14) . . ?
C4 C3 C2 120.82(14) . . ?
C8 C3 C2 119.46(14) . . ?
C5 C4 C3 122.62(15) . . ?
C5 C4 H4 118.7 . . ?
C3 C4 H4 118.7 . . ?
C4 C5 C6 117.48(15) . . ?
C4 C5 C11 121.69(16) . . ?
C6 C5 C11 120.77(16) . . ?
C7 C6 C5 122.01(15) . . ?
C7 C6 C12 118.13(16) . . ?
C5 C6 C12 119.80(15) . . ?
O1 C7 C6 116.70(14) . . ?
O1 C7 C8 122.62(14) . . ?
C6 C7 C8 120.68(15) . . ?
C3 C8 C7 117.02(14) . . ?
C3 C8 C9 116.49(14) . . ?
C7 C8 C9 126.38(14) . . ?
N1 C9 N3 116.76(14) . . ?
N1 C9 C8 121.52(14) . . ?
N3 C9 C8 121.70(14) . . ?
C1 C10 H10A 109.5 . . ?
C1 C10 H10B 109.5 . . ?
H10A C10 H10B 109.5 . . ?
C1 C10 H10C 109.5 . . ?
H10A C10 H10C 109.5 . . ?
H10B C10 H10C 109.5 . . ?
C5 C11 H11A 109.5 . . ?
C5 C11 H11B 109.5 . . ?
H11A C11 H11B 109.5 . . ?
C5 C11 H11C 109.5 . . ?
H11A C11 H11C 109.5 . . ?
H11B C11 H11C 109.5 . . ?
N2 C12 C6 177.8(2) . . ?
O1 C13 H13A 109.5 . . ?
O1 C13 H13B 109.5 . . ?
H13A C13 H13B 109.5 . . ?
O1 C13 H13C 109.5 . . ?
H13A C13 H13C 109.5 . . ?
H13B C13 H13C 109.5 . . ?
N3 C14 C15 110.30(16) . . ?
N3 C14 H14A 109.6 . . ?
C15 C14 H14A 109.6 . . ?
N3 C14 H14B 109.6 . . ?
C15 C14 H14B 109.6 . . ?
H14A C14 H14B 108.1 . . ?
C14 C15 C16 110.85(17) . . ?
C14 C15 H15A 109.5 . . ?
C16 C15 H15A 109.5 . . ?
C14 C15 H15B 109.5 . . ?
C16 C15 H15B 109.5 . . ?
H15A C15 H15B 108.1 . . ?
C15 C16 C17 110.31(15) . . ?
C15 C16 H16A 109.6 . . ?
C17 C16 H16A 109.6 . . ?
C15 C16 H16B 109.6 . . ?
C17 C16 H16B 109.6 . . ?
H16A C16 H16B 108.1 . . ?
C16 C17 C18 111.80(17) . . ?
C16 C17 H17A 109.3 . . ?
C18 C17 H17A 109.3 . . ?
C16 C17 H17B 109.3 . . ?
C18 C17 H17B 109.3 . . ?
H17A C17 H17B 107.9 . . ?
N3 C18 C17 109.36(15) . . ?
N3 C18 H18A 109.8 . . ?
C17 C18 H18A 109.8 . . ?
N3 C18 H18B 109.8 . . ?
C17 C18 H18B 109.8 . . ?
H18A C18 H18B 108.3 . . ?
C20 C19 C24 118.39(15) . . ?
C20 C19 C2 120.83(14) . . ?
C24 C19 C2 120.76(15) . . ?
C19 C20 C21 120.35(17) . . ?
C19 C20 H20 119.8 . . ?
C21 C20 H20 119.8 . . ?
C22 C21 C20 120.28(19) . . ?
C22 C21 H21 119.9 . . ?
C20 C21 H21 119.9 . . ?
C23 C22 C21 119.83(17) . . ?
C23 C22 H22 120.1 . . ?
C21 C22 H22 120.1 . . ?
C22 C23 C24 120.25(18) . . ?
C22 C23 H23 119.9 . . ?
C24 C23 H23 119.9 . . ?
C23 C24 C19 120.89(18) . . ?
C23 C24 H24 119.6 . . ?
C19 C24 H24 119.6 . . ?

loop_
_geom_bond_atom_site_label_1
_geom_bond_atom_site_label_2
_geom_bond_distance
_geom_bond_site_symmetry_2
_geom_bond_publ_flag
O1 C7 1.3652(19) . ?
O1 C13 1.423(2) . ?
N1 C9 1.319(2) . ?
N1 C1 1.363(2) . ?
N2 C12 1.142(2) . ?
N3 C9 1.3848(19) . ?
N3 C18 1.466(2) . ?
N3 C14 1.467(2) . ?
C1 C2 1.371(2) . ?
C1 C10 1.502(2) . ?
C2 C3 1.426(2) . ?
C2 C19 1.494(2) . ?
C3 C4 1.418(2) . ?
C3 C8 1.425(2) . ?
C4 C5 1.363(2) . ?
C4 H4 0.9300 . ?
C5 C6 1.417(2) . ?
C5 C11 1.504(2) . ?
C6 C7 1.382(2) . ?
C6 C12 1.438(2) . ?
C7 C8 1.423(2) . ?
C8 C9 1.450(2) . ?
C10 H10A 0.9600 . ?
C10 H10B 0.9600 . ?
C10 H10C 0.9600 . ?
C11 H11A 0.9600 . ?
C11 H11B 0.9600 . ?
C11 H11C 0.9600 . ?
C13 H13A 0.9600 . ?
C13 H13B 0.9600 . ?
C13 H13C 0.9600 . ?
C14 C15 1.511(3) . ?
C14 H14A 0.9700 . ?
C14 H14B 0.9700 . ?
C15 C16 1.514(3) . ?
C15 H15A 0.9700 . ?
C15 H15B 0.9700 . ?
C16 C17 1.510(3) . ?
C16 H16A 0.9700 . ?
C16 H16B 0.9700 . ?
C17 C18 1.517(3) . ?
C17 H17A 0.9700 . ?
C17 H17B 0.9700 . ?
C18 H18A 0.9700 . ?
C18 H18B 0.9700 . ?
C19 C20 1.382(2) . ?
C19 C24 1.385(2) . ?
C20 C21 1.389(2) . ?
C20 H20 0.9300 . ?
C21 C22 1.369(3) . ?
C21 H21 0.9300 . ?
C22 C23 1.367(3) . ?
C22 H22 0.9300 . ?
C23 C24 1.378(2) . ?
C23 H23 0.9300 . ?
C24 H24 0.9300 . ?

loop_
_geom_hbond_atom_site_label_D
_geom_hbond_atom_site_label_H
_geom_hbond_atom_site_label_A
_geom_hbond_distance_DH
_geom_hbond_distance_HA
_geom_hbond_distance_DA
_geom_hbond_angle_DHA
_geom_hbond_site_symmetry_A
C14 H14A O1 0.97 2.32 2.848(2) 113.5 .
C13 H13B N2 0.96 2.60 3.274(3) 127.6 1_455

loop_
_geom_torsion_atom_site_label_1
_geom_torsion_atom_site_label_2
_geom_torsion_atom_site_label_3
_geom_torsion_atom_site_label_4
_geom_torsion
_geom_torsion_site_symmetry_1
_geom_torsion_site_symmetry_2
_geom_torsion_site_symmetry_3
_geom_torsion_site_symmetry_4
_geom_torsion_publ_flag
C9 N1 C1 C2 3.7(2) . . . . ?
C9 N1 C1 C10 -179.10(15) . . . . ?
N1 C1 C2 C3 -7.4(2) . . . . ?
C10 C1 C2 C3 175.63(16) . . . . ?
N1 C1 C2 C19 174.84(14) . . . . ?
C10 C1 C2 C19 -2.1(3) . . . . ?
C1 C2 C3 C4 -175.64(15) . . . . ?
C19 C2 C3 C4 2.2(2) . . . . ?
C1 C2 C3 C8 1.6(2) . . . . ?
C19 C2 C3 C8 179.41(13) . . . . ?
C8 C3 C4 C5 -2.7(2) . . . . ?
C2 C3 C4 C5 174.49(15) . . . . ?
C3 C4 C5 C6 -2.5(2) . . . . ?
C3 C4 C5 C11 -179.83(16) . . . . ?
C4 C5 C6 C7 2.5(2) . . . . ?
C11 C5 C6 C7 179.84(16) . . . . ?
C4 C5 C6 C12 -174.74(15) . . . . ?
C11 C5 C6 C12 2.6(2) . . . . ?
C13 O1 C7 C6 98.11(18) . . . . ?
C13 O1 C7 C8 -81.8(2) . . . . ?
C5 C6 C7 O1 -177.09(14) . . . . ?
C12 C6 C7 O1 0.2(2) . . . . ?
C5 C6 C7 C8 2.8(2) . . . . ?
C12 C6 C7 C8 -179.87(14) . . . . ?
C4 C3 C8 C7 7.8(2) . . . . ?
C2 C3 C8 C7 -169.46(14) . . . . ?
C4 C3 C8 C9 -175.73(14) . . . . ?
C2 C3 C8 C9 7.0(2) . . . . ?
O1 C7 C8 C3 172.04(13) . . . . ?
C6 C7 C8 C3 -7.9(2) . . . . ?
O1 C7 C8 C9 -4.0(2) . . . . ?
C6 C7 C8 C9 176.04(14) . . . . ?
C1 N1 C9 N3 -175.84(14) . . . . ?
C1 N1 C9 C8 5.9(2) . . . . ?
C18 N3 C9 N1 -11.3(2) . . . . ?
C14 N3 C9 N1 126.07(16) . . . . ?
C18 N3 C9 C8 166.91(15) . . . . ?
C14 N3 C9 C8 -55.7(2) . . . . ?
C3 C8 C9 N1 -11.0(2) . . . . ?
C7 C8 C9 N1 165.07(15) . . . . ?
C3 C8 C9 N3 170.80(14) . . . . ?
C7 C8 C9 N3 -13.1(2) . . . . ?
C9 N3 C14 C15 159.23(16) . . . . ?
C18 N3 C14 C15 -61.12(19) . . . . ?
N3 C14 C15 C16 56.9(2) . . . . ?
C14 C15 C16 C17 -53.1(2) . . . . ?
C15 C16 C17 C18 53.4(2) . . . . ?
C9 N3 C18 C17 -159.33(15) . . . . ?
C14 N3 C18 C17 60.4(2) . . . . ?
C16 C17 C18 N3 -56.6(2) . . . . ?
C1 C2 C19 C20 -96.4(2) . . . . ?
C3 C2 C19 C20 85.84(19) . . . . ?
C1 C2 C19 C24 85.2(2) . . . . ?
C3 C2 C19 C24 -92.6(2) . . . . ?
C24 C19 C20 C21 -0.4(3) . . . . ?
C2 C19 C20 C21 -178.82(16) . . . . ?
C19 C20 C21 C22 0.2(3) . . . . ?
C20 C21 C22 C23 -0.2(3) . . . . ?
C21 C22 C23 C24 0.4(3) . . . . ?
C22 C23 C24 C19 -0.6(3) . . . . ?
C20 C19 C24 C23 0.6(3) . . . . ?
C2 C19 C24 C23 179.00(16) . . . . ?
